data_7111718
loop_
_publ_author_name
'Osowska, Karolina'
'Miljani\'c, Ognjen \<S.'

_publ_section_title
;
 Supramolecular organization of extended benzobisoxazole cruciforms
;
_journal_issue 24
_journal_name_full 'Chemical Communications'
_journal_page_first 4276
_journal_page_last 4278
_journal_paper_doi 10.1039/c0cc00554a
_journal_volume 46
_journal_year 2010
_chemical_formula_sum 'C54 H40 Cl4 N2 O10'
_chemical_formula_weight 1018.68
_chemical_name_systematic
;
?
;
_space_group_IT_number 2
_symmetry_cell_setting triclinic
_symmetry_space_group_name_Hall '-P 1'
_symmetry_space_group_name_H-M 'P -1'
_atom_sites_solution_hydrogens geom
_atom_sites_solution_primary direct
_atom_sites_solution_secondary difmap
_audit_creation_method SHELXTL
_cell_angle_alpha 99.874(3)
_cell_angle_beta 93.339(3)
_cell_angle_gamma 107.320(3)
_cell_formula_units_Z 1
_cell_length_a 8.9868(15)
_cell_length_b 9.9983(17)
_cell_length_c 14.506(3)
_cell_measurement_reflns_used 2010
_cell_measurement_temperature 193(2)
_cell_measurement_theta_max 24.575
_cell_measurement_theta_min 3.933
_cell_volume 1217.6(4)
_computing_cell_refinement 'Bruker SAINT'
_computing_data_collection 'Bruker SMART'
_computing_data_reduction 'Bruker SAINT'
_computing_molecular_graphics 'Bruker SHELXTL'
_computing_publication_material 'Bruker SHELXTL'
_computing_structure_refinement 'Bruker SHELXTL'
_computing_structure_solution 'Bruker SHELXTL'
_diffrn_ambient_temperature 193(2)
_diffrn_measured_fraction_theta_full 0.995
_diffrn_measured_fraction_theta_max 0.995
_diffrn_measurement_device_type 'Bruker SMART APEX CCD area detector'
_diffrn_measurement_method 'phi and omega scans'
_diffrn_radiation_monochromator graphite
_diffrn_radiation_source 'fine-focus sealed tube'
_diffrn_radiation_type MoK\a
_diffrn_radiation_wavelength 0.71073
_diffrn_reflns_av_R_equivalents 0.0272
_diffrn_reflns_av_sigmaI/netI 0.0417
_diffrn_reflns_limit_h_max 10
_diffrn_reflns_limit_h_min -10
_diffrn_reflns_limit_k_max 11
_diffrn_reflns_limit_k_min -11
_diffrn_reflns_limit_l_max 17
_diffrn_reflns_limit_l_min -17
_diffrn_reflns_number 9381
_diffrn_reflns_theta_full 25.00
_diffrn_reflns_theta_max 25.00
_diffrn_reflns_theta_min 3.93
_diffrn_standards_decay_% 0.00
_exptl_absorpt_coefficient_mu 0.306
_exptl_absorpt_correction_T_max 1.000
_exptl_absorpt_correction_T_min 0.858
_exptl_absorpt_correction_type multi-scan
_exptl_crystal_colour yellow
_exptl_crystal_density_diffrn 1.389
_exptl_crystal_density_method 'not measured'
_exptl_crystal_description needle
_exptl_crystal_F_000 526
_exptl_crystal_size_max 0.38
_exptl_crystal_size_mid 0.09
_exptl_crystal_size_min 0.04
_refine_diff_density_max 0.456
_refine_diff_density_min -0.402
_refine_diff_density_rms 0.058
_refine_ls_extinction_method none
_refine_ls_goodness_of_fit_ref 1.021
_refine_ls_hydrogen_treatment noref
_refine_ls_matrix_type full
_refine_ls_number_parameters 324
_refine_ls_number_reflns 4259
_refine_ls_number_restraints 0
_refine_ls_restrained_S_all 1.021
_refine_ls_R_factor_all 0.1090
_refine_ls_R_factor_gt 0.0808
_refine_ls_shift/su_max 0.000
_refine_ls_shift/su_mean 0.000
_refine_ls_structure_factor_coef Fsqd
_refine_ls_weighting_details
; calc
[1.00000+0.00000exp(0.00(sin\q/\l)^2^)]/
[\s^2^(Fo^2^)+0.0000+1.8395*P+(0.0787P)^2^+3.0000sin\q/\l]
where P = 0.33333Fo^2^ + 0.66667Fc^2^
;
_refine_ls_weighting_scheme calc
_refine_ls_wR_factor_gt 0.1864
_refine_ls_wR_factor_ref 0.2001
_reflns_number_gt 3038
_reflns_number_total 4259
_reflns_threshold_expression >2sigma(I)
_cod_data_source_file c0cc00554asup1.cif
_cod_data_source_block k79h
_cod_depositor_comments
;
The following automatic conversions were performed:

'_symmetry_cell_setting' value 'Triclinic' changed to 'triclinic'
according to /home/saulius/struct/CIF-dictionaries/cif_core.dic
dictionary named 'cif_core.dic' version 2.4.2 from 2011-04-26.

Automatic conversion script
Id: cif_fix_values 1891 2012-01-12 08:04:46Z andrius 
;
_cod_original_sg_symbol_H-M P-1
_cod_database_code 7111718

loop_
_symmetry_equiv_pos_as_xyz
'x, y, z'
'-x, -y, -z'

loop_
_atom_site_label
_atom_site_type_symbol
_atom_site_fract_x
_atom_site_fract_y
_atom_site_fract_z
_atom_site_U_iso_or_equiv
_atom_site_adp_type
_atom_site_occupancy
_atom_site_symmetry_multiplicity
_atom_site_calc_flag
_atom_site_refinement_flags
_atom_site_disorder_assembly
_atom_site_disorder_group
O1 O -0.0911(3) -0.0322(3) 0.17143(18) 0.0390(9) Uani 0.49(3) 1 d P . .
N1" N -0.0911(3) -0.0322(3) 0.17143(18) 0.0390(9) Uani 0.51(3) 1 d P . .
O2 O 0.2116(4) 0.0992(5) 0.3593(2) 0.0989(15) Uani 1 1 d . . .
O3 O -0.0363(4) -0.0244(4) 0.3650(2) 0.0762(11) Uani 1 1 d . . .
O4 O 1.9516(4) 0.6021(4) 0.3622(3) 0.0976(14) Uani 1 1 d . . .
O5 O 2.0200(3) 0.7037(4) 0.2396(2) 0.0680(9) Uani 1 1 d . . .
N1 N 0.1676(3) 0.0605(3) 0.17111(17) 0.0369(9) Uani 0.49(3) 1 d P . .
O1" O 0.1676(3) 0.0605(3) 0.17111(17) 0.0369(9) Uani 0.51(3) 1 d P . .
C1 C 0.0683(5) 0.0264(5) 0.3235(3) 0.0555(11) Uani 1 1 d . . .
C2 C 0.0486(5) 0.0178(4) 0.2198(3) 0.0469(10) Uani 1 1 d . . .
C3 C -0.0632(4) -0.0227(3) 0.0801(2) 0.0290(7) Uani 1 1 d . . .
C4 C 0.0980(4) 0.0350(3) 0.0798(2) 0.0301(7) Uani 1 1 d . . .
C5 C 0.1719(4) 0.0613(3) -0.0005(2) 0.0291(7) Uani 1 1 d . . .
C6 C 0.3378(4) 0.1196(3) 0.0022(2) 0.0331(8) Uani 1 1 d . . .
C7 C 0.4775(4) 0.1675(4) 0.0110(3) 0.0372(8) Uani 1 1 d . . .
C8 C 0.6444(4) 0.2244(3) 0.0322(3) 0.0355(8) Uani 1 1 d . . .
C9 C 0.7086(4) 0.2399(4) 0.1247(3) 0.0422(9) Uani 1 1 d . . .
H9 H 0.6410 0.2141 0.1711 0.051 Uiso 1 1 calc R . .
C10 C 0.8677(4) 0.2919(4) 0.1498(3) 0.0410(9) Uani 1 1 d . . .
H10 H 0.9094 0.3006 0.2131 0.049 Uiso 1 1 calc R . .
C11 C 0.9689(4) 0.3321(4) 0.0825(3) 0.0387(9) Uani 1 1 d . . .
C12 C 0.9052(4) 0.3165(4) -0.0096(3) 0.0390(9) Uani 1 1 d . . .
H12 H 0.9728 0.3430 -0.0559 0.047 Uiso 1 1 calc R . .
C13 C 0.7451(4) 0.2630(4) -0.0350(3) 0.0383(8) Uani 1 1 d . . .
H13 H 0.7033 0.2524 -0.0985 0.046 Uiso 1 1 calc R . .
C14 C 1.1345(4) 0.3846(4) 0.1106(3) 0.0423(9) Uani 1 1 d . . .
C15 C 1.2718(4) 0.4262(4) 0.1386(3) 0.0447(9) Uani 1 1 d . . .
C16 C 1.4341(4) 0.4776(4) 0.1748(3) 0.0404(9) Uani 1 1 d . . .
C17 C 1.4851(4) 0.4413(4) 0.2562(3) 0.0469(10) Uani 1 1 d . . .
H17 H 1.4118 0.3804 0.2876 0.056 Uiso 1 1 calc R . .
C18 C 1.6421(4) 0.4930(4) 0.2924(3) 0.0494(10) Uani 1 1 d . . .
H18 H 1.6761 0.4682 0.3486 0.059 Uiso 1 1 calc R . .
C19 C 1.7503(4) 0.5817(4) 0.2458(3) 0.0437(9) Uani 1 1 d . . .
C20 C 1.6994(4) 0.6165(4) 0.1640(3) 0.0440(9) Uani 1 1 d . . .
H20 H 1.7730 0.6757 0.1319 0.053 Uiso 1 1 calc R . .
C21 C 1.5441(4) 0.5666(4) 0.1288(3) 0.0445(9) Uani 1 1 d . . .
H21 H 1.5106 0.5923 0.0729 0.053 Uiso 1 1 calc R . .
C22 C 1.9206(5) 0.6363(4) 0.2799(3) 0.0531(11) Uani 1 1 d . . .
C23 C 0.2452(7) 0.1165(10) 0.4613(4) 0.122(3) Uani 1 1 d . . .
H23A H 0.1462 0.1006 0.4906 0.147 Uiso 1 1 calc R . .
H23B H 0.2948 0.0451 0.4755 0.147 Uiso 1 1 calc R . .
C24 C 0.3411(16) 0.2478(10) 0.4967(5) 0.193(5) Uani 1 1 d . . .
H24A H 0.4017 0.2472 0.5549 0.289 Uiso 1 1 calc R . .
H24B H 0.2792 0.3132 0.5103 0.289 Uiso 1 1 calc R . .
H24C H 0.4129 0.2797 0.4508 0.289 Uiso 1 1 calc R . .
C25 C 2.1136(7) 0.6526(9) 0.4037(7) 0.146(4) Uani 1 1 d . . .
H25A H 2.1760 0.7212 0.3680 0.176 Uiso 1 1 calc R . .
H25B H 2.1202 0.7040 0.4692 0.176 Uiso 1 1 calc R . .
C26 C 2.1768(7) 0.5448(9) 0.4040(6) 0.131(3) Uani 1 1 d . . .
H26A H 2.2784 0.5813 0.4432 0.196 Uiso 1 1 calc R . .
H26B H 2.1914 0.5068 0.3395 0.196 Uiso 1 1 calc R . .
H26C H 2.1059 0.4685 0.4296 0.196 Uiso 1 1 calc R . .
Cl1 Cl 0.6700(2) 0.13509(18) 0.35727(11) 0.1113(7) Uani 1 1 d . . .
Cl2 Cl 0.4437(3) -0.1506(4) 0.30547(18) 0.1115(14) Uani 0.847(10) 1 d P A 1
C1S C 0.5967(10) -0.0281(8) 0.2794(5) 0.153(4) Uani 0.847(10) 1 d P A 1
H1SA H 0.5676 -0.0091 0.2172 0.184 Uiso 0.847(10) 1 calc PR A 1
H1SB H 0.6831 -0.0702 0.2722 0.184 Uiso 0.847(10) 1 calc PR A 1
Cl2" Cl 0.4362(16) -0.072(2) 0.2880(9) 0.091(5) Uiso 0.153(10) 1 d P A 2
C1S" C 0.5967(10) -0.0281(8) 0.2794(5) 0.153(4) Uani 0.153(10) 1 d P A 2
H1SC H 0.6152 -0.0170 0.2141 0.184 Uiso 0.153(10) 1 calc PR A 2
H1SD H 0.6464 -0.0978 0.2967 0.184 Uiso 0.153(10) 1 calc PR A 2

loop_
_atom_site_aniso_label
_atom_site_aniso_U_11
_atom_site_aniso_U_22
_atom_site_aniso_U_33
_atom_site_aniso_U_23
_atom_site_aniso_U_13
_atom_site_aniso_U_12
O1 0.0369(17) 0.0421(17) 0.0317(16) 0.0086(12) 0.0045(12) 0.0021(12)
N1" 0.0369(17) 0.0421(17) 0.0317(16) 0.0086(12) 0.0045(12) 0.0021(12)
O2 0.058(2) 0.161(4) 0.0321(17) 0.022(2) -0.0040(15) -0.034(2)
O3 0.0502(19) 0.120(3) 0.0407(17) 0.0202(18) 0.0081(14) -0.0020(18)
O4 0.048(2) 0.104(3) 0.120(3) 0.047(3) -0.042(2) -0.0108(19)
O5 0.0252(15) 0.082(2) 0.084(2) 0.0067(18) 0.0039(15) 0.0038(15)
N1 0.0340(16) 0.0402(16) 0.0303(16) 0.0082(11) -0.0006(11) 0.0025(12)
O1" 0.0340(16) 0.0402(16) 0.0303(16) 0.0082(11) -0.0006(11) 0.0025(12)
C1 0.045(2) 0.071(3) 0.038(2) 0.016(2) 0.0038(19) -0.002(2)
C2 0.054(3) 0.043(2) 0.036(2) 0.0089(17) 0.0024(19) 0.0042(19)
C3 0.0303(18) 0.0260(17) 0.0298(18) 0.0049(13) 0.0079(14) 0.0070(14)
C4 0.0263(17) 0.0285(18) 0.0322(19) 0.0071(14) 0.0015(14) 0.0034(14)
C5 0.0215(16) 0.0241(17) 0.0395(19) 0.0052(14) 0.0050(14) 0.0045(13)
C6 0.028(2) 0.0298(18) 0.040(2) 0.0066(15) 0.0059(15) 0.0073(15)
C7 0.033(2) 0.0297(19) 0.046(2) 0.0068(16) 0.0056(16) 0.0055(15)
C8 0.0249(17) 0.0266(18) 0.052(2) 0.0038(15) 0.0051(16) 0.0058(14)
C9 0.033(2) 0.039(2) 0.048(2) 0.0019(17) 0.0088(17) 0.0048(16)
C10 0.034(2) 0.040(2) 0.044(2) 0.0020(17) -0.0006(16) 0.0087(16)
C11 0.0279(18) 0.0244(18) 0.060(3) 0.0040(16) 0.0029(17) 0.0054(14)
C12 0.0268(18) 0.037(2) 0.051(2) 0.0108(17) 0.0084(16) 0.0056(15)
C13 0.0276(18) 0.037(2) 0.046(2) 0.0078(16) 0.0010(16) 0.0059(15)
C14 0.030(2) 0.032(2) 0.063(3) 0.0063(17) 0.0032(17) 0.0088(16)
C15 0.034(2) 0.036(2) 0.061(3) 0.0064(18) 0.0042(18) 0.0083(17)
C16 0.0294(19) 0.035(2) 0.052(2) -0.0007(17) -0.0002(16) 0.0092(15)
C17 0.032(2) 0.048(2) 0.056(3) 0.0113(19) 0.0059(18) 0.0053(17)
C18 0.038(2) 0.055(3) 0.051(2) 0.0088(19) -0.0013(18) 0.0096(19)
C19 0.0313(19) 0.038(2) 0.054(2) -0.0014(18) -0.0007(17) 0.0071(16)
C20 0.0297(19) 0.039(2) 0.060(3) 0.0086(18) 0.0059(17) 0.0066(16)
C21 0.038(2) 0.042(2) 0.053(2) 0.0088(18) -0.0007(17) 0.0120(17)
C22 0.034(2) 0.048(2) 0.069(3) 0.000(2) -0.007(2) 0.0085(19)
C23 0.078(4) 0.201(8) 0.032(3) 0.025(4) -0.017(3) -0.038(4)
C24 0.382(16) 0.130(7) 0.057(4) -0.027(4) -0.072(7) 0.109(9)
C25 0.055(4) 0.146(7) 0.213(9) 0.081(7) -0.073(5) -0.016(4)
C26 0.046(3) 0.146(7) 0.188(8) 0.004(6) -0.021(4) 0.034(4)
Cl1 0.1530(17) 0.0865(11) 0.0733(10) 0.0088(8) 0.0069(10) 0.0112(11)
Cl2 0.1205(18) 0.089(2) 0.1070(16) 0.0189(13) 0.0518(13) -0.0018(14)
C1S 0.158(7) 0.120(6) 0.101(5) -0.027(4) 0.074(5) -0.059(5)
C1S" 0.158(7) 0.120(6) 0.101(5) -0.027(4) 0.074(5) -0.059(5)

loop_
_atom_type_symbol
_atom_type_description
_atom_type_scat_dispersion_real
_atom_type_scat_dispersion_imag
_atom_type_scat_source
C C 0.0033 0.0016 'International Tables Vol C Tables 4.2.6.8 and 6.1.1.4'
H H 0.0000 0.0000 'International Tables Vol C Tables 4.2.6.8 and 6.1.1.4'
N N 0.0061 0.0033 'International Tables Vol C Tables 4.2.6.8 and 6.1.1.4'
O O 0.0106 0.0060 'International Tables Vol C Tables 4.2.6.8 and 6.1.1.4'
Cl Cl 0.1484 0.1585 'International Tables Vol C Tables 4.2.6.8 and 6.1.1.4'

loop_
_geom_angle_atom_site_label_1
_geom_angle_atom_site_label_2
_geom_angle_atom_site_label_3
_geom_angle
_geom_angle_site_symmetry_1
_geom_angle_site_symmetry_3
C2 O1 C3 104.5(3) . .
C1 O2 C23 116.0(4) . .
C22 O4 C25 117.1(5) . .
C2 N1 C4 104.0(3) . .
O3 C1 O2 126.6(4) . .
O3 C1 C2 122.6(4) . .
O2 C1 C2 110.8(3) . .
O1 C2 N1 116.0(3) . .
O1 C2 C1 121.0(3) . .
N1 C2 C1 123.0(4) . .
O1 C3 C5 128.0(3) . 2
O1 C3 C4 107.7(3) . .
C5 C3 C4 124.3(3) 2 .
N1 C4 C3 107.9(3) . .
N1 C4 C5 127.6(3) . .
C3 C4 C5 124.6(3) . .
C3 C5 C4 111.1(3) 2 .
C3 C5 C6 126.1(3) 2 .
C4 C5 C6 122.7(3) . .
C7 C6 C5 175.4(4) . .
C6 C7 C8 173.7(4) . .
C9 C8 C13 118.8(3) . .
C9 C8 C7 117.9(3) . .
C13 C8 C7 123.3(3) . .
C10 C9 C8 121.1(3) . .
C10 C9 H9 119.5 . .
C8 C9 H9 119.5 . .
C9 C10 C11 120.2(4) . .
C9 C10 H10 119.9 . .
C11 C10 H10 119.9 . .
C12 C11 C10 118.8(3) . .
C12 C11 C14 122.2(3) . .
C10 C11 C14 119.0(4) . .
C13 C12 C11 120.9(3) . .
C13 C12 H12 119.5 . .
C11 C12 H12 119.5 . .
C12 C13 C8 120.2(3) . .
C12 C13 H13 119.9 . .
C8 C13 H13 119.9 . .
C15 C14 C11 176.4(4) . .
C14 C15 C16 178.2(4) . .
C17 C16 C21 119.0(3) . .
C17 C16 C15 120.5(3) . .
C21 C16 C15 120.5(4) . .
C18 C17 C16 120.7(4) . .
C18 C17 H17 119.7 . .
C16 C17 H17 119.7 . .
C17 C18 C19 119.6(4) . .
C17 C18 H18 120.2 . .
C19 C18 H18 120.2 . .
C20 C19 C18 119.6(3) . .
C20 C19 C22 118.5(4) . .
C18 C19 C22 121.8(4) . .
C21 C20 C19 120.7(4) . .
C21 C20 H20 119.6 . .
C19 C20 H20 119.6 . .
C20 C21 C16 120.3(4) . .
C20 C21 H21 119.8 . .
C16 C21 H21 119.8 . .
O5 C22 O4 123.0(4) . .
O5 C22 C19 124.9(4) . .
O4 C22 C19 112.1(4) . .
C24 C23 O2 109.6(6) . .
C24 C23 H23A 109.7 . .
O2 C23 H23A 109.7 . .
C24 C23 H23B 109.7 . .
O2 C23 H23B 109.7 . .
H23A C23 H23B 108.2 . .
C23 C24 H24A 109.5 . .
C23 C24 H24B 109.5 . .
H24A C24 H24B 109.5 . .
C23 C24 H24C 109.5 . .
H24A C24 H24C 109.5 . .
H24B C24 H24C 109.5 . .
C26 C25 O4 112.7(6) . .
C26 C25 H25A 109.1 . .
O4 C25 H25A 109.1 . .
C26 C25 H25B 109.1 . .
O4 C25 H25B 109.1 . .
H25A C25 H25B 107.8 . .
C25 C26 H26A 109.5 . .
C25 C26 H26B 109.5 . .
H26A C26 H26B 109.5 . .
C25 C26 H26C 109.5 . .
H26A C26 H26C 109.5 . .
H26B C26 H26C 109.5 . .
Cl2 C1S Cl1 118.2(4) . .
Cl2 C1S H1SA 107.8 . .
Cl1 C1S H1SA 107.8 . .
Cl2 C1S H1SB 107.8 . .
Cl1 C1S H1SB 107.8 . .
H1SA C1S H1SB 107.1 . .

loop_
_geom_bond_atom_site_label_1
_geom_bond_atom_site_label_2
_geom_bond_distance
_geom_bond_site_symmetry_2
O1 C2 1.312(5) .
O1 C3 1.376(4) .
O2 C1 1.301(5) .
O2 C23 1.462(6) .
O3 C1 1.180(5) .
O4 C22 1.333(6) .
O4 C25 1.447(6) .
O5 C22 1.197(5) .
N1 C2 1.321(5) .
N1 C4 1.379(4) .
C1 C2 1.489(5) .
C3 C5 1.388(5) 2
C3 C4 1.391(4) .
C4 C5 1.401(4) .
C5 C3 1.388(5) 2
C5 C6 1.425(4) .
C6 C7 1.194(5) .
C7 C8 1.430(5) .
C8 C9 1.393(5) .
C8 C13 1.393(5) .
C9 C10 1.371(5) .
C9 H9 0.9500 .
C10 C11 1.401(5) .
C10 H10 0.9500 .
C11 C12 1.387(5) .
C11 C14 1.431(5) .
C12 C13 1.380(5) .
C12 H12 0.9500 .
C13 H13 0.9500 .
C14 C15 1.200(5) .
C15 C16 1.427(5) .
C16 C17 1.386(5) .
C16 C21 1.404(5) .
C17 C18 1.385(5) .
C17 H17 0.9500 .
C18 C19 1.399(5) .
C18 H18 0.9500 .
C19 C20 1.383(5) .
C19 C22 1.486(5) .
C20 C21 1.368(5) .
C20 H20 0.9500 .
C21 H21 0.9500 .
C23 C24 1.331(11) .
C23 H23A 0.9900 .
C23 H23B 0.9900 .
C24 H24A 0.9800 .
C24 H24B 0.9800 .
C24 H24C 0.9800 .
C25 C26 1.360(10) .
C25 H25A 0.9900 .
C25 H25B 0.9900 .
C26 H26A 0.9800 .
C26 H26B 0.9800 .
C26 H26C 0.9800 .
Cl1 C1S 1.736(7) .
Cl2 C1S 1.659(6) .
C1S H1SA 0.9900 .
C1S H1SB 0.9900 .

loop_
_geom_torsion_atom_site_label_1
_geom_torsion_atom_site_label_2
_geom_torsion_atom_site_label_3
_geom_torsion_atom_site_label_4
_geom_torsion
_geom_torsion_site_symmetry_1
_geom_torsion_site_symmetry_4
C23 O2 C1 O3 1.3(9) . .
C23 O2 C1 C2 179.3(5) . .
C3 O1 C2 N1 0.2(4) . .
C3 O1 C2 C1 179.6(4) . .
C4 N1 C2 O1 -0.2(4) . .
C4 N1 C2 C1 -179.5(4) . .
O3 C1 C2 O1 8.2(7) . .
O2 C1 C2 O1 -169.9(4) . .
O3 C1 C2 N1 -172.5(4) . .
O2 C1 C2 N1 9.4(6) . .
C2 O1 C3 C5 -179.7(3) . 2
C2 O1 C3 C4 -0.1(4) . .
C2 N1 C4 C3 0.1(4) . .
C2 N1 C4 C5 -180.0(3) . .
O1 C3 C4 N1 0.0(4) . .
C5 C3 C4 N1 179.6(3) 2 .
O1 C3 C4 C5 -179.9(3) . .
C5 C3 C4 C5 -0.3(6) 2 .
N1 C4 C5 C3 -179.6(3) . 2
C3 C4 C5 C3 0.3(5) . 2
N1 C4 C5 C6 0.7(5) . .
C3 C4 C5 C6 -179.5(3) . .
C3 C5 C6 C7 -173(4) 2 .
C4 C5 C6 C7 7(5) . .
C5 C6 C7 C8 -6(7) . .
C6 C7 C8 C9 2(3) . .
C6 C7 C8 C13 -179(100) . .
C13 C8 C9 C10 -0.1(5) . .
C7 C8 C9 C10 179.1(3) . .
C8 C9 C10 C11 0.8(6) . .
C9 C10 C11 C12 -0.9(5) . .
C9 C10 C11 C14 -179.4(3) . .
C10 C11 C12 C13 0.3(5) . .
C14 C11 C12 C13 178.7(3) . .
C11 C12 C13 C8 0.4(5) . .
C9 C8 C13 C12 -0.5(5) . .
C7 C8 C13 C12 -179.6(3) . .
C12 C11 C14 C15 -168(6) . .
C10 C11 C14 C15 10(7) . .
C11 C14 C15 C16 -44(18) . .
C14 C15 C16 C17 55(14) . .
C14 C15 C16 C21 -124(14) . .
C21 C16 C17 C18 0.6(6) . .
C15 C16 C17 C18 -178.9(4) . .
C16 C17 C18 C19 -0.5(6) . .
C17 C18 C19 C20 -0.2(6) . .
C17 C18 C19 C22 -178.1(4) . .
C18 C19 C20 C21 0.9(6) . .
C22 C19 C20 C21 178.7(4) . .
C19 C20 C21 C16 -0.7(6) . .
C17 C16 C21 C20 0.0(6) . .
C15 C16 C21 C20 179.5(4) . .
C25 O4 C22 O5 1.1(8) . .
C25 O4 C22 C19 -178.6(6) . .
C20 C19 C22 O5 -3.5(6) . .
C18 C19 C22 O5 174.3(4) . .
C20 C19 C22 O4 176.1(4) . .
C18 C19 C22 O4 -6.0(6) . .
C1 O2 C23 C24 -141.1(8) . .
C22 O4 C25 C26 -111.4(8) . .
